data_2214093
loop_
_publ_author_name
'Zhang, Shi-Guo'
'Chen, Ju-Na'
'Shi, Jing-Min'

_publ_section_title (3,3'-Diamino-2,2'-bipyridine-\k^2^<i>N</i>,<i>N</i>')bis(thiocyanato-\k<i>N</i>)copper(II)
_journal_coeditor_code BT2392
_journal_issue 7
_journal_name_full 'Acta Crystallographica Section E'
_journal_page_first m1945
_journal_page_last m1945
_journal_paper_doi 10.1107/S1600536807029030
_journal_volume 63
_journal_year 2007
_chemical_formula_iupac '[Cu (N C S)2 (C10 H10 N4)]'
_chemical_formula_moiety 'C12 H10 Cu N6 S2'
_chemical_formula_sum 'C12 H10 Cu N6 S2'
_chemical_formula_weight 365.92
_chemical_name_systematic
;
(3,3'-Diamino-2,2'-bipyridine-\k^2^N,N')bis(thiocyanato-\kN)copper(II)
;
_space_group_IT_number 15
_symmetry_cell_setting monoclinic
_symmetry_space_group_name_Hall '-C 2yc'
_symmetry_space_group_name_H-M 'C 1 2/c 1'
_atom_sites_solution_hydrogens geom
_atom_sites_solution_primary direct
_atom_sites_solution_secondary difmap
_audit_creation_method SHELXL-97
_cell_angle_alpha 90.00
_cell_angle_beta 90.738(3)
_cell_angle_gamma 90.00
_cell_formula_units_Z 4
_cell_length_a 8.8127(18)
_cell_length_b 14.991(3)
_cell_length_c 10.627(2)
_cell_measurement_reflns_used 1907
_cell_measurement_temperature 298(2)
_cell_measurement_theta_max 27.289
_cell_measurement_theta_min 2.681
_cell_volume 1403.8(5)
_computing_cell_refinement 'SAINT (Bruker, 1997)'
_computing_data_collection 'SMART (Bruker, 1997)'
_computing_data_reduction SAINT
_computing_molecular_graphics SHELXTL
_computing_publication_material SHELXTL
_computing_structure_refinement SHELXTL
_computing_structure_solution 'SHELXTL (Bruker, 2001)'
_diffrn_ambient_temperature 298(2)
_diffrn_measured_fraction_theta_full 0.997
_diffrn_measured_fraction_theta_max 0.997
_diffrn_measurement_device_type 'Bruker SMART APEX CCD'
_diffrn_measurement_method '\f and \w'
_diffrn_radiation_monochromator graphite
_diffrn_radiation_source 'fine-focus sealed tube'
_diffrn_radiation_type MoK\a
_diffrn_radiation_wavelength 0.71073
_diffrn_reflns_av_R_equivalents 0.0189
_diffrn_reflns_av_sigmaI/netI 0.0274
_diffrn_reflns_limit_h_max 8
_diffrn_reflns_limit_h_min -11
_diffrn_reflns_limit_k_max 18
_diffrn_reflns_limit_k_min -17
_diffrn_reflns_limit_l_max 13
_diffrn_reflns_limit_l_min -12
_diffrn_reflns_number 3905
_diffrn_reflns_theta_full 26.50
_diffrn_reflns_theta_max 26.50
_diffrn_reflns_theta_min 2.68
_exptl_absorpt_coefficient_mu 1.854
_exptl_absorpt_correction_T_max 0.6062
_exptl_absorpt_correction_T_min 0.5393
_exptl_absorpt_correction_type multi-scan
_exptl_absorpt_process_details '(SADABS; Sheldrick, 1996)'
_exptl_crystal_colour green
_exptl_crystal_density_diffrn 1.731
_exptl_crystal_density_method 'not measured'
_exptl_crystal_description block
_exptl_crystal_F_000 740
_exptl_crystal_size_max 0.38
_exptl_crystal_size_mid 0.36
_exptl_crystal_size_min 0.30
_refine_diff_density_max 0.337
_refine_diff_density_min -0.182
_refine_ls_extinction_method none
_refine_ls_goodness_of_fit_ref 1.053
_refine_ls_hydrogen_treatment constr
_refine_ls_matrix_type full
_refine_ls_number_parameters 96
_refine_ls_number_reflns 1450
_refine_ls_number_restraints 0
_refine_ls_restrained_S_all 1.053
_refine_ls_R_factor_all 0.0375
_refine_ls_R_factor_gt 0.0331
_refine_ls_shift/su_max 0.001
_refine_ls_shift/su_mean 0.000
_refine_ls_structure_factor_coef Fsqd
_refine_ls_weighting_details 'calc w=1/[\s^2^(Fo^2^)+(0.0466P)^2^+1.0653P] where P=(Fo^2^+2Fc^2^)/3'
_refine_ls_weighting_scheme calc
_refine_ls_wR_factor_gt 0.0866
_refine_ls_wR_factor_ref 0.0883
_reflns_number_gt 1285
_reflns_number_total 1450
_reflns_threshold_expression I>2\s(I)
_cod_data_source_file bt2392.cif
_cod_data_source_block I
_cod_original_sg_symbol_H-M 'C 2/c'
_cod_database_code 2214093
_cod_database_fobs_code 2214093

loop_
_symmetry_equiv_pos_as_xyz
'x, y, z'
'-x, y, -z+1/2'
'x+1/2, y+1/2, z'
'-x+1/2, y+1/2, -z+1/2'
'-x, -y, -z'
'x, -y, z-1/2'
'-x+1/2, -y+1/2, -z'
'x+1/2, -y+1/2, z-1/2'

loop_
_atom_site_type_symbol
_atom_site_label
_atom_site_fract_x
_atom_site_fract_y
_atom_site_fract_z
_atom_site_U_iso_or_equiv
_atom_site_adp_type
_atom_site_calc_flag
_atom_site_refinement_flags
_atom_site_occupancy
Cu Cu1 0.0000 0.39730(3) 0.7500 0.04805(18) Uani d S 1
S S1 0.21601(8) 0.62017(5) 1.00428(7) 0.0497(2) Uani d . 1
N N1 0.1402(2) 0.29769(13) 0.78613(17) 0.0366(4) Uani d . 1
C C2 0.3693(3) 0.2373(2) 0.8676(2) 0.0464(6) Uani d . 1
H H2 0.4711 0.2450 0.8893 0.056 Uiso calc R 1
N N2 0.1172(3) 0.48687(15) 0.8415(2) 0.0509(5) Uani d . 1
C C6 0.1577(3) 0.54235(16) 0.9084(2) 0.0381(5) Uani d . 1
N N3 0.0829(3) 0.06250(16) 0.8619(3) 0.0636(7) Uani d . 1
H H3A 0.1330 0.0207 0.8992 0.076 Uiso calc R 1
H H3B -0.0101 0.0539 0.8395 0.076 Uiso calc R 1
C C5 0.0762(2) 0.21557(15) 0.78060(19) 0.0339(5) Uani d . 1
C C1 0.2826(3) 0.30898(18) 0.8271(2) 0.0443(6) Uani d . 1
H H1 0.3243 0.3660 0.8284 0.053 Uiso calc R 1
C C4 0.1515(3) 0.14310(16) 0.8380(2) 0.0418(5) Uani d . 1
C C3 0.3032(3) 0.15565(18) 0.8753(2) 0.0462(6) Uani d . 1
H H3 0.3593 0.1075 0.9056 0.055 Uiso calc R 1

loop_
_atom_site_aniso_label
_atom_site_aniso_U_11
_atom_site_aniso_U_22
_atom_site_aniso_U_33
_atom_site_aniso_U_12
_atom_site_aniso_U_13
_atom_site_aniso_U_23
Cu1 0.0534(3) 0.0320(2) 0.0580(3) 0.000 -0.0273(2) 0.000
S1 0.0562(4) 0.0435(4) 0.0492(4) -0.0030(3) -0.0126(3) -0.0086(3)
N1 0.0383(10) 0.0386(10) 0.0328(9) 0.0013(8) -0.0093(8) 0.0003(8)
C2 0.0357(13) 0.0640(18) 0.0394(14) 0.0077(11) -0.0046(10) -0.0025(12)
N2 0.0589(13) 0.0373(11) 0.0560(13) -0.0041(10) -0.0179(10) -0.0018(10)
C6 0.0373(12) 0.0350(12) 0.0419(13) 0.0011(9) -0.0067(10) 0.0059(10)
N3 0.0594(15) 0.0423(13) 0.0888(19) 0.0083(11) -0.0059(13) 0.0216(12)
C5 0.0377(12) 0.0354(12) 0.0283(10) 0.0011(9) -0.0031(9) -0.0015(9)
C1 0.0416(13) 0.0500(15) 0.0410(13) -0.0047(10) -0.0076(10) -0.0001(11)
C4 0.0469(13) 0.0386(13) 0.0399(12) 0.0074(10) 0.0011(10) -0.0002(10)
C3 0.0451(14) 0.0535(15) 0.0401(13) 0.0184(12) 0.0009(10) 0.0017(11)

loop_
_atom_type_symbol
_atom_type_description
_atom_type_scat_dispersion_real
_atom_type_scat_dispersion_imag
_atom_type_scat_source
C C 0.0033 0.0016 'International Tables Vol C Tables 4.2.6.8 and 6.1.1.4'
H H 0.0000 0.0000 'International Tables Vol C Tables 4.2.6.8 and 6.1.1.4'
N N 0.0061 0.0033 'International Tables Vol C Tables 4.2.6.8 and 6.1.1.4'
Cu Cu 0.3201 1.2651 'International Tables Vol C Tables 4.2.6.8 and 6.1.1.4'
S S 0.1246 0.1234 'International Tables Vol C Tables 4.2.6.8 and 6.1.1.4'

loop_
_geom_angle_atom_site_label_1
_geom_angle_atom_site_label_2
_geom_angle_atom_site_label_3
_geom_angle_site_symmetry_1
_geom_angle_site_symmetry_3
_geom_angle
_geom_angle_publ_flag
N2 Cu1 N2 . 2_556 92.80(13) y
N2 Cu1 N1 . 2_556 161.13(9) y
N2 Cu1 N1 2_556 2_556 95.61(9) ?
N2 Cu1 N1 . . 95.61(9) y
N2 Cu1 N1 2_556 . 161.13(9) ?
N1 Cu1 N1 2_556 . 81.60(11) y
C1 N1 C5 . . 121.3(2) ?
C1 N1 Cu1 . . 123.49(17) ?
C5 N1 Cu1 . . 114.82(14) ?
C3 C2 C1 . . 118.8(2) ?
C3 C2 H2 . . 120.6 ?
C1 C2 H2 . . 120.6 ?
C6 N2 Cu1 . . 165.4(2) ?
N2 C6 S1 . . 179.3(2) ?
C4 N3 H3A . . 120.0 ?
C4 N3 H3B . . 120.0 ?
H3A N3 H3B . . 120.0 ?
N1 C5 C4 . . 119.24(19) ?
N1 C5 C5 . 2_556 113.13(12) ?
C4 C5 C5 . 2_556 127.48(14) ?
N1 C1 C2 . . 121.1(2) ?
N1 C1 H1 . . 119.4 ?
C2 C1 H1 . . 119.4 ?
N3 C4 C3 . . 119.0(2) ?
N3 C4 C5 . . 123.5(2) ?
C3 C4 C5 . . 117.5(2) ?
C2 C3 C4 . . 120.8(2) ?
C2 C3 H3 . . 119.6 ?
C4 C3 H3 . . 119.6 ?

loop_
_geom_bond_atom_site_label_1
_geom_bond_atom_site_label_2
_geom_bond_site_symmetry_2
_geom_bond_distance
_geom_bond_publ_flag
Cu1 N2 . 1.947(2) y
Cu1 N2 2_556 1.947(2) ?
Cu1 N1 2_556 1.9728(19) ?
Cu1 N1 . 1.9728(19) y
S1 C6 . 1.628(3) ?
N1 C1 . 1.333(3) ?
N1 C5 . 1.355(3) ?
C2 C3 . 1.359(4) ?
C2 C1 . 1.384(4) ?
C2 H2 . 0.9300 ?
N2 C6 . 1.147(3) ?
N3 C4 . 1.376(3) ?
N3 H3A . 0.8600 ?
N3 H3B . 0.8600 ?
C5 C4 . 1.408(3) ?
C5 C5 2_556 1.484(4) ?
C1 H1 . 0.9300 ?
C4 C3 . 1.402(3) ?
C3 H3 . 0.9300 ?

loop_
_geom_hbond_atom_site_label_D
_geom_hbond_atom_site_label_H
_geom_hbond_atom_site_label_A
_geom_hbond_site_symmetry_A
_geom_hbond_distance_DH
_geom_hbond_distance_HA
_geom_hbond_distance_DA
_geom_hbond_angle_DHA
N3 H3A S1 7_557 0.86 2.69 3.550(2) 174.3
N3 H3B N3 2_556 0.86 2.23 2.775(4) 121
C1 H1 N2 . 0.93 2.58 3.044(4) 112

loop_
_geom_torsion_atom_site_label_1
_geom_torsion_atom_site_label_2
_geom_torsion_atom_site_label_3
_geom_torsion_atom_site_label_4
_geom_torsion_site_symmetry_1
_geom_torsion_site_symmetry_4
_geom_torsion
N2 Cu1 N1 C1 . . -16.6(2)
N2 Cu1 N1 C1 2_556 . 99.5(3)
N1 Cu1 N1 C1 2_556 . -177.8(2)
N2 Cu1 N1 C5 . . 155.98(16)
N2 Cu1 N1 C5 2_556 . -88.0(3)
N1 Cu1 N1 C5 2_556 . -5.21(11)
N2 Cu1 N2 C6 2_556 . 71.6(8)
N1 Cu1 N2 C6 2_556 . -44.8(10)
N1 Cu1 N2 C6 . . -125.3(8)
C1 N1 C5 C4 . . 10.6(3)
Cu1 N1 C5 C4 . . -162.18(16)
C1 N1 C5 C5 . 2_556 -173.6(2)
Cu1 N1 C5 C5 . 2_556 13.7(3)
C5 N1 C1 C2 . . -1.2(3)
Cu1 N1 C1 C2 . . 170.89(18)
C3 C2 C1 N1 . . -5.5(4)
N1 C5 C4 N3 . . 165.2(2)
C5 C5 C4 N3 2_556 . -10.0(4)
N1 C5 C4 C3 . . -13.0(3)
C5 C5 C4 C3 2_556 . 171.8(3)
C1 C2 C3 C4 . . 2.6(4)
N3 C4 C3 C2 . . -171.8(2)
C5 C4 C3 C2 . . 6.5(3)
